data_2240529
loop_
_publ_author_name
'Sun, Ying'
'Wang, Hui'
'Jia, Wei-Guo'

_publ_section_title
;
 Crystal structure of
 3,3'-diisopropyl-1,1'-(pyridine-2,6-diyl)bis[1<i>H</i>-imidazole-2(3<i>H</i>)-thione]
;
_journal_issue 4
_journal_name_full 'Acta Crystallographica Section E'
_journal_page_first o255
_journal_paper_doi 10.1107/S2056989015005642
_journal_volume 71
_journal_year 2015
_chemical_formula_iupac 'C17 H21 N5 S2'
_chemical_formula_moiety 'C17 H21 N5 S2'
_chemical_formula_sum 'C17 H21 N5 S2'
_chemical_formula_weight 359.51
_chemical_name_systematic 3,3'-Diisopropyl-1,1'-(pyridine-2,6-diyl)bis[1<i>H</i>-imidazole-2(3<i>H</i>)-thione]
_space_group_IT_number 14
_symmetry_cell_setting monoclinic
_symmetry_space_group_name_Hall '-P 2ybc'
_symmetry_space_group_name_H-M 'P 1 21/c 1'
_atom_sites_solution_hydrogens geom
_atom_sites_solution_primary direct
_atom_sites_solution_secondary difmap
_audit_creation_method SHELXL-97
_cell_angle_alpha 90.00
_cell_angle_beta 101.6750(10)
_cell_angle_gamma 90.00
_cell_formula_units_Z 4
_cell_length_a 14.7942(11)
_cell_length_b 8.9398(7)
_cell_length_c 13.8194(11)
_cell_measurement_reflns_used 5873
_cell_measurement_temperature 293(2)
_cell_measurement_theta_max 27.40
_cell_measurement_theta_min 2.28
_cell_volume 1789.9(2)
_computing_cell_refinement
;
SAINT (Bruker, 2008)
;
_computing_data_collection
;
SMART (Bruker, 2008)
;
_computing_data_reduction
;
SAINT (Bruker, 2008)
;
_computing_molecular_graphics
;
SHELXTL (Sheldrick, 2008)
;
_computing_publication_material
;
SHELXTL (Sheldrick, 2008)
;
_computing_structure_refinement
;
SHELXTL (Sheldrick, 2008)
;
_computing_structure_solution
;
SHELXTL (Sheldrick, 2008)
;
_diffrn_ambient_temperature 293(2)
_diffrn_measured_fraction_theta_full 0.999
_diffrn_measured_fraction_theta_max 0.999
_diffrn_measurement_device_type 'Bruker SMART CCD area-detector'
_diffrn_measurement_method 'phi and omega scans'
_diffrn_radiation_monochromator graphite
_diffrn_radiation_source 'fine-focus sealed tube'
_diffrn_radiation_type MoK\a
_diffrn_radiation_wavelength 0.71073
_diffrn_reflns_av_R_equivalents 0.0279
_diffrn_reflns_av_sigmaI/netI 0.0274
_diffrn_reflns_limit_h_max 19
_diffrn_reflns_limit_h_min -19
_diffrn_reflns_limit_k_max 11
_diffrn_reflns_limit_k_min -10
_diffrn_reflns_limit_l_max 17
_diffrn_reflns_limit_l_min -16
_diffrn_reflns_number 14858
_diffrn_reflns_theta_full 27.45
_diffrn_reflns_theta_max 27.45
_diffrn_reflns_theta_min 1.41
_exptl_absorpt_coefficient_mu 0.306
_exptl_absorpt_correction_T_max 0.9441
_exptl_absorpt_correction_T_min 0.9413
_exptl_absorpt_correction_type multi-scan
_exptl_absorpt_process_details
;
(SADABS; Bruker, 2008)
;
_exptl_crystal_colour colorless
_exptl_crystal_density_diffrn 1.334
_exptl_crystal_density_method 'not measured'
_exptl_crystal_description prism
_exptl_crystal_F_000 760
_exptl_crystal_size_max 0.20
_exptl_crystal_size_mid 0.19
_exptl_crystal_size_min 0.19
_refine_diff_density_max 0.267
_refine_diff_density_min -0.307
_refine_ls_extinction_method none
_refine_ls_goodness_of_fit_ref 1.020
_refine_ls_hydrogen_treatment constr
_refine_ls_matrix_type full
_refine_ls_number_parameters 217
_refine_ls_number_reflns 4083
_refine_ls_number_restraints 0
_refine_ls_restrained_S_all 1.020
_refine_ls_R_factor_all 0.0531
_refine_ls_R_factor_gt 0.0381
_refine_ls_shift/su_max 0.001
_refine_ls_shift/su_mean 0.000
_refine_ls_structure_factor_coef Fsqd
_refine_ls_weighting_details 'calc w=1/[\s^2^(Fo^2^)+(0.0574P)^2^+0.4683P] where P=(Fo^2^+2Fc^2^)/3'
_refine_ls_weighting_scheme calc
_refine_ls_wR_factor_gt 0.1012
_refine_ls_wR_factor_ref 0.1111
_reflns_number_gt 3131
_reflns_number_total 4083
_reflns_threshold_expression I>2\s(I)
_cod_data_source_file hb7387sup1.cif
_cod_data_source_block I
_cod_original_sg_symbol_H-M 'P 21/c'
_cod_database_code 2240529
_cod_database_fobs_code 2240529

loop_
_symmetry_equiv_pos_as_xyz
'x, y, z'
'-x, y+1/2, -z+1/2'
'-x, -y, -z'
'x, -y-1/2, z-1/2'

loop_
_atom_site_type_symbol
_atom_site_label
_atom_site_fract_x
_atom_site_fract_y
_atom_site_fract_z
_atom_site_U_iso_or_equiv
_atom_site_adp_type
_atom_site_calc_flag
_atom_site_refinement_flags
_atom_site_occupancy
_atom_site_symmetry_multiplicity
S S1 0.98780(3) 0.42684(7) 0.26709(4) 0.05246(17) Uani d . 1 1
N N1 0.70991(9) 0.27508(16) 0.09090(10) 0.0329(3) Uani d . 1 1
C C1 0.62838(10) 0.28936(19) 0.11628(12) 0.0328(4) Uani d . 1 1
N N2 0.86809(8) 0.25912(16) 0.12935(10) 0.0317(3) Uani d . 1 1
C C2 0.61678(12) 0.3113(2) 0.21163(13) 0.0392(4) Uani d . 1 1
H H2A 0.5585 0.3252 0.2259 0.047 Uiso calc R 1 1
C C3 0.69534(12) 0.3118(2) 0.28522(13) 0.0412(4) Uani d . 1 1
H H3A 0.6904 0.3248 0.3507 0.049 Uiso calc R 1 1
N N4 0.55290(9) 0.28823(17) 0.03416(10) 0.0338(3) Uani d . 1 1
C C4 0.78119(11) 0.2932(2) 0.26209(13) 0.0381(4) Uani d . 1 1
H H4A 0.8346 0.2907 0.3110 0.046 Uiso calc R 1 1
N N5 0.42350(9) 0.24388(18) -0.06671(11) 0.0381(3) Uani d . 1 1
C C5 0.78467(10) 0.27858(18) 0.16342(12) 0.0320(3) Uani d . 1 1
C C6 0.87118(11) 0.1809(2) 0.04339(12) 0.0364(4) Uani d . 1 1
H H6A 0.8219 0.1327 0.0029 0.044 Uiso calc R 1 1
C C7 0.95753(11) 0.1872(2) 0.02932(13) 0.0370(4) Uani d . 1 1
H H7A 0.9795 0.1438 -0.0226 0.044 Uiso calc R 1 1
C C8 0.95469(10) 0.31641(18) 0.16853(12) 0.0321(4) Uani d . 1 1
C C9 1.15933(12) 0.1751(2) 0.08642(16) 0.0503(5) Uani d . 1 1
H H9A 1.1498 0.0880 0.1237 0.075 Uiso calc R 1 1
H H9B 1.2240 0.1981 0.0981 0.075 Uiso calc R 1 1
H H9C 1.1371 0.1562 0.0173 0.075 Uiso calc R 1 1
C C10 1.10746(11) 0.3058(2) 0.11811(14) 0.0376(4) Uani d . 1 1
H H10A 1.1317 0.3230 0.1886 0.045 Uiso calc R 1 1
C C11 1.11964(14) 0.4489(3) 0.06389(19) 0.0612(6) Uani d . 1 1
H H11A 1.0858 0.5280 0.0873 0.092 Uiso calc R 1 1
H H11B 1.0970 0.4348 -0.0057 0.092 Uiso calc R 1 1
H H11C 1.1839 0.4746 0.0756 0.092 Uiso calc R 1 1
C C12 0.55688(12) 0.3554(2) -0.05536(13) 0.0412(4) Uani d . 1 1
H H12A 0.6063 0.4095 -0.0696 0.049 Uiso calc R 1 1
C C13 0.47749(12) 0.3283(2) -0.11682(13) 0.0429(4) Uani d . 1 1
H H13A 0.4610 0.3604 -0.1820 0.052 Uiso calc R 1 1
C C14 0.46937(11) 0.2156(2) 0.02667(12) 0.0343(4) Uani d . 1 1
C C15 0.33079(16) 0.0985(3) -0.20167(18) 0.0644(6) Uani d . 1 1
H H15A 0.3733 0.0167 -0.1858 0.097 Uiso calc R 1 1
H H15B 0.3496 0.1609 -0.2505 0.097 Uiso calc R 1 1
H H15C 0.2700 0.0600 -0.2271 0.097 Uiso calc R 1 1
C C16 0.32985(12) 0.1895(2) -0.10926(14) 0.0461(5) Uani d . 1 1
H H16A 0.3102 0.1238 -0.0606 0.055 Uiso calc R 1 1
C C17 0.26378(14) 0.3198(3) -0.12819(18) 0.0624(6) Uani d . 1 1
H H17A 0.2647 0.3725 -0.0675 0.094 Uiso calc R 1 1
H H17B 0.2025 0.2835 -0.1538 0.094 Uiso calc R 1 1
H H17C 0.2821 0.3862 -0.1753 0.094 Uiso calc R 1 1
S S2 0.43238(3) 0.11047(6) 0.11128(3) 0.04734(15) Uani d . 1 1
N N3 1.00857(9) 0.26980(15) 0.10570(10) 0.0320(3) Uani d . 1 1

loop_
_atom_site_aniso_label
_atom_site_aniso_U_11
_atom_site_aniso_U_22
_atom_site_aniso_U_33
_atom_site_aniso_U_12
_atom_site_aniso_U_13
_atom_site_aniso_U_23
S1 0.0442(3) 0.0663(4) 0.0481(3) -0.0154(2) 0.0122(2) -0.0280(2)
N1 0.0281(6) 0.0399(8) 0.0307(7) -0.0005(6) 0.0055(5) -0.0020(6)
C1 0.0289(7) 0.0370(9) 0.0321(9) -0.0014(6) 0.0052(6) -0.0018(7)
N2 0.0271(6) 0.0376(8) 0.0295(7) 0.0002(5) 0.0033(5) -0.0056(6)
C2 0.0333(8) 0.0507(11) 0.0350(9) -0.0015(7) 0.0103(7) -0.0051(8)
C3 0.0415(9) 0.0539(11) 0.0287(9) -0.0068(8) 0.0084(7) -0.0052(8)
N4 0.0273(6) 0.0459(8) 0.0279(7) 0.0001(6) 0.0052(5) 0.0013(6)
C4 0.0343(8) 0.0471(10) 0.0311(9) -0.0035(7) 0.0019(7) -0.0015(7)
N5 0.0317(7) 0.0496(9) 0.0307(7) -0.0029(6) 0.0011(6) 0.0035(7)
C5 0.0294(7) 0.0333(9) 0.0328(9) -0.0013(6) 0.0052(6) -0.0024(7)
C6 0.0332(8) 0.0427(10) 0.0308(9) 0.0003(7) 0.0008(7) -0.0088(7)
C7 0.0355(8) 0.0447(10) 0.0299(9) 0.0041(7) 0.0040(7) -0.0070(7)
C8 0.0293(7) 0.0348(9) 0.0311(9) 0.0004(6) 0.0034(6) -0.0014(7)
C9 0.0335(9) 0.0548(12) 0.0640(13) 0.0066(8) 0.0131(9) -0.0002(10)
C10 0.0257(7) 0.0468(10) 0.0390(10) -0.0017(7) 0.0034(7) -0.0015(8)
C11 0.0445(11) 0.0536(13) 0.0861(17) -0.0055(9) 0.0149(11) 0.0126(12)
C12 0.0363(9) 0.0543(11) 0.0342(9) -0.0048(8) 0.0103(7) 0.0044(8)
C13 0.0413(9) 0.0568(12) 0.0300(9) -0.0008(8) 0.0055(7) 0.0078(8)
C14 0.0276(7) 0.0439(10) 0.0310(9) 0.0014(7) 0.0047(6) 0.0007(7)
C15 0.0577(13) 0.0512(13) 0.0718(16) 0.0040(10) -0.0162(11) -0.0118(11)
C16 0.0344(9) 0.0589(12) 0.0396(10) -0.0094(8) -0.0050(7) 0.0097(9)
C17 0.0375(10) 0.0818(17) 0.0643(14) 0.0058(10) 0.0019(10) -0.0163(13)
S2 0.0384(2) 0.0678(4) 0.0345(3) -0.0096(2) 0.00434(18) 0.0117(2)
N3 0.0275(6) 0.0369(7) 0.0304(7) 0.0015(5) 0.0026(5) -0.0021(6)

loop_
_atom_type_symbol
_atom_type_description
_atom_type_scat_dispersion_real
_atom_type_scat_dispersion_imag
_atom_type_scat_source
C C 0.0033 0.0016 'International Tables Vol C Tables 4.2.6.8 and 6.1.1.4'
H H 0.0000 0.0000 'International Tables Vol C Tables 4.2.6.8 and 6.1.1.4'
N N 0.0061 0.0033 'International Tables Vol C Tables 4.2.6.8 and 6.1.1.4'
S S 0.1246 0.1234 'International Tables Vol C Tables 4.2.6.8 and 6.1.1.4'

loop_
_geom_angle_atom_site_label_1
_geom_angle_atom_site_label_2
_geom_angle_atom_site_label_3
_geom_angle
C1 N1 C5 117.28(14)
N1 C1 C2 124.19(15)
N1 C1 N4 113.38(14)
C2 C1 N4 122.34(14)
C6 N2 C8 109.47(13)
C6 N2 C5 121.87(13)
C8 N2 C5 128.58(14)
C3 C2 C1 117.12(15)
C2 C3 C4 120.37(16)
C12 N4 C14 109.60(14)
C12 N4 C1 122.72(13)
C14 N4 C1 127.55(14)
C5 C4 C3 117.37(15)
C14 N5 C13 110.50(14)
C14 N5 C16 124.60(15)
C13 N5 C16 124.89(15)
N1 C5 C4 123.57(14)
N1 C5 N2 113.12(14)
C4 C5 N2 123.25(14)
C7 C6 N2 107.61(14)
C6 C7 N3 107.66(15)
N3 C8 N2 104.65(13)
N3 C8 S1 126.06(12)
N2 C8 S1 129.20(12)
N3 C10 C11 110.02(14)
N3 C10 C9 110.36(15)
C11 C10 C9 113.10(16)
C13 C12 N4 107.49(15)
C12 C13 N5 107.80(16)
N5 C14 N4 104.58(14)
N5 C14 S2 126.72(13)
N4 C14 S2 128.67(13)
N5 C16 C15 110.17(16)
N5 C16 C17 109.80(17)
C15 C16 C17 112.60(16)
C8 N3 C7 110.61(13)
C8 N3 C10 123.79(14)
C7 N3 C10 125.60(14)

loop_
_geom_bond_atom_site_label_1
_geom_bond_atom_site_label_2
_geom_bond_distance
S1 C8 1.6732(17)
N1 C1 1.329(2)
N1 C5 1.334(2)
C1 C2 1.377(2)
C1 N4 1.422(2)
N2 C6 1.387(2)
N2 C8 1.384(2)
N2 C5 1.418(2)
C2 C3 1.381(2)
C3 C4 1.381(2)
N4 C12 1.387(2)
N4 C14 1.381(2)
C4 C5 1.381(2)
N5 C14 1.355(2)
N5 C13 1.382(2)
N5 C16 1.474(2)
C6 C7 1.332(2)
C7 N3 1.381(2)
C8 N3 1.358(2)
C9 C10 1.511(3)
C10 N3 1.474(2)
C10 C11 1.511(3)
C12 C13 1.325(2)
C14 S2 1.6759(18)
C15 C16 1.517(3)
C16 C17 1.508(3)

loop_
_geom_hbond_atom_site_label_D
_geom_hbond_atom_site_label_H
_geom_hbond_atom_site_label_A
_geom_hbond_site_symmetry_A
_geom_hbond_distance_DH
_geom_hbond_distance_HA
_geom_hbond_distance_DA
_geom_hbond_angle_DHA
C13 H13A S2 4_565 0.93 2.81 3.7214(18) 166
